data_2105477
loop_
_publ_author_name
'Zubko, Maciej'
'Kusz, Joachim'
'Prodan, Albert'
'\<Sturm, Sa\<so'
'van Midden, Herman J. P.'
'Bennett, J. Craig'
'Dubin, Grzegorz'
'Zupani\<c, Erik'
'B\"ohm, Horst'

_publ_section_title
;
 Structural phase transition and related electronic properties in
 quasi-one-dimensional (NbSe~4~)~10/3~I
;
_journal_issue 3
_journal_name_full 'Acta Crystallographica Section B'
_journal_page_first 229
_journal_page_last 237
_journal_paper_doi 10.1107/S2052519213010336
_journal_volume 69
_journal_year 2013
_chemical_formula_moiety 'Nb10 Se40, 3(I)'
_chemical_formula_sum 'I3 Nb10 Se40'
_chemical_formula_weight 4468.20
_space_group_IT_number 13
_symmetry_cell_setting monoclinic
_symmetry_space_group_name_Hall '-P 2yc'
_symmetry_space_group_name_H-M 'P 1 2/c 1'
_atom_sites_solution_primary direct
_atom_sites_solution_secondary difmap
_audit_creation_method SHELXL-97
_cell_angle_alpha 90.00
_cell_angle_beta 92.352(8)
_cell_angle_gamma 90.00
_cell_formula_units_Z 2
_cell_length_a 9.4415(6)
_cell_length_b 9.4235(7)
_cell_length_c 31.883(3)
_cell_measurement_temperature 100.0(10)
_cell_volume 2834.3(4)
_computing_cell_refinement
;
CrysAlis RED, Oxford Diffraction Ltd.,
Version 1.171.32.29
;
_computing_data_collection
;
CrysAlis CCD, Oxford Diffraction Ltd.,
Version 1.171.32.29
;
_computing_data_reduction
;
CrysAlis RED, Oxford Diffraction Ltd.,
Version 1.171.32.29
;
_computing_structure_refinement 'SHELXL-97 (Sheldrick, 2008)'
_computing_structure_solution 'SHELXS-97 (Sheldrick, 2008)'
_diffrn_ambient_temperature 100.0(10)
_diffrn_detector_area_resol_mean 10.3953
_diffrn_measured_fraction_theta_full 0.597
_diffrn_measured_fraction_theta_max 0.597
_diffrn_measurement_device_type 'SuperNova, Dual, Cu at zero, Atlas'
_diffrn_measurement_method '\w scans'
_diffrn_radiation_monochromator mirror
_diffrn_radiation_source 'SuperNova (Cu) X-ray Source'
_diffrn_radiation_type CuK\a
_diffrn_radiation_wavelength 1.54184
_diffrn_reflns_av_R_equivalents 0.1131
_diffrn_reflns_av_sigmaI/netI 0.0626
_diffrn_reflns_limit_h_max 11
_diffrn_reflns_limit_h_min -11
_diffrn_reflns_limit_k_max 11
_diffrn_reflns_limit_k_min -11
_diffrn_reflns_limit_l_max 37
_diffrn_reflns_limit_l_min -34
_diffrn_reflns_number 20280
_diffrn_reflns_theta_full 71.62
_diffrn_reflns_theta_max 71.62
_diffrn_reflns_theta_min 8.35
_exptl_absorpt_coefficient_mu 58.222
_exptl_absorpt_correction_T_max 0.1588
_exptl_absorpt_correction_T_min 0.0169
_exptl_absorpt_correction_type multi-scan
_exptl_absorpt_process_details
;
CrysAlis RED, Oxford Diffraction Ltd.,
Version 1.171.32.29
Empirical absorption correction using spherical harmonics,
 implemented in SCALE3 ABSPACK scaling algorithm.
;
_exptl_crystal_colour black
_exptl_crystal_density_diffrn 5.236
_exptl_crystal_density_method 'not measured'
_exptl_crystal_description needle
_exptl_crystal_F_000 3858
_exptl_crystal_size_max 0.38
_exptl_crystal_size_mid 0.05
_exptl_crystal_size_min 0.05
_refine_diff_density_max 1.880
_refine_diff_density_min -1.557
_refine_ls_extinction_method none
_refine_ls_goodness_of_fit_ref 1.190
_refine_ls_matrix_type full
_refine_ls_number_parameters 241
_refine_ls_number_reflns 3316
_refine_ls_number_restraints 0
_refine_ls_restrained_S_all 1.190
_refine_ls_R_factor_all 0.0905
_refine_ls_R_factor_gt 0.0581
_refine_ls_shift/su_max 0.000
_refine_ls_shift/su_mean 0.000
_refine_ls_structure_factor_coef Fsqd
_refine_ls_weighting_details 'calc w=1/[\s^2^(Fo^2^)+(0.0443P)^2^+108.1739P] where P=(Fo^2^+2Fc^2^)/3'
_refine_ls_weighting_scheme calc
_refine_ls_wR_factor_gt 0.1351
_refine_ls_wR_factor_ref 0.1530
_reflns_number_gt 2282
_reflns_number_total 3316
_reflns_threshold_expression >2sigma(I)
_cod_data_source_file wf5106.cif
_cod_data_source_block 100K
_cod_original_sg_symbol_H-M 'P 2/c'
_cod_database_code 2105477

loop_
_symmetry_equiv_pos_as_xyz
'x, y, z'
'-x, y, -z+1/2'
'-x, -y, -z'
'x, -y, z-1/2'

loop_
_atom_site_type_symbol
_atom_site_label
_atom_site_fract_x
_atom_site_fract_y
_atom_site_fract_z
_atom_site_U_iso_or_equiv
_atom_site_adp_type
_atom_site_calc_flag
_atom_site_refinement_flags
_atom_site_occupancy
_atom_site_symmetry_multiplicity
Nb Nb1A 0.0000 0.5009(3) 0.2500 0.0122(5) Uani d S 1 2
Nb Nb1C 0.5000 1.0013(3) 0.2500 0.0120(5) Uani d S 1 2
Nb Nb2A -0.00035(16) 0.5007(2) 0.45050(4) 0.0135(4) Uani d . 1 1
Nb Nb2C 0.49991(16) 1.0000(2) 0.45054(4) 0.0132(4) Uani d . 1 1
Nb Nb3A 0.00071(16) 0.50101(19) 0.34930(4) 0.0135(4) Uani d . 1 1
Nb Nb3C 0.49986(16) 1.0006(2) 0.34926(4) 0.0135(4) Uani d . 1 1
Se Se1A -0.1277(2) 0.3155(2) 0.40105(6) 0.0141(4) Uani d . 1 1
Se Se1B 0.1275(2) 0.6860(2) 0.40445(5) 0.0144(4) Uani d . 1 1
Se Se1C 0.6845(2) 0.8729(2) 0.40468(5) 0.0147(5) Uani d . 1 1
Se Se1D 0.3143(2) 1.1280(2) 0.40074(6) 0.0145(5) Uani d . 1 1
Se Se2A -0.1913(2) 0.3793(2) 0.29447(5) 0.0146(5) Uani d . 1 1
Se Se2B -0.1930(2) 0.6226(2) 0.20132(5) 0.0129(4) Uani d . 1 1
Se Se2C 0.6222(2) 0.8090(2) 0.29792(5) 0.0147(5) Uani d . 1 1
Se Se2D 0.3786(2) 1.1928(2) 0.29516(5) 0.0141(4) Uani d . 1 1
Se Se3A -0.0359(2) 0.7231(2) 0.30215(5) 0.0140(4) Uani d . 1 1
Se Se3B -0.0380(2) 0.2793(3) 0.19703(5) 0.0151(5) Uani d . 1 1
Se Se3C 0.2779(2) 0.9644(2) 0.29976(5) 0.0139(4) Uani d . 1 1
Se Se3D 0.7213(2) 1.0381(2) 0.30527(5) 0.0146(5) Uani d . 1 1
Se Se4A -0.2170(2) 0.5516(2) 0.39409(5) 0.0151(5) Uani d . 1 1
Se Se4B 0.2179(2) 0.4508(2) 0.39951(5) 0.0151(5) Uani d . 1 1
Se Se4C 0.4493(2) 0.7828(3) 0.39618(5) 0.0154(5) Uani d . 1 1
Se Se4D 0.5493(2) 1.2178(2) 0.39748(5) 0.0144(4) Uani d . 1 1
Se Se5A -0.1088(2) 0.6997(2) 0.49905(5) 0.0152(5) Uani d . 1 1
Se Se5C 0.3003(2) 0.8910(2) 0.49768(6) 0.0146(4) Uani d . 1 1
Se Se6A -0.2234(2) 0.4791(2) 0.49719(5) 0.0135(4) Uani d . 1 1
Se Se6C 0.5210(2) 0.7765(2) 0.50023(6) 0.0143(4) Uani d . 1 1
I I1 0.99927(16) 1.00295(19) 0.42179(4) 0.0261(3) Uani d . 1 1
I I2 0.5000 0.5047(3) 0.2500 0.0361(5) Uani d S 1 2

loop_
_atom_site_aniso_label
_atom_site_aniso_U_11
_atom_site_aniso_U_22
_atom_site_aniso_U_33
_atom_site_aniso_U_12
_atom_site_aniso_U_13
_atom_site_aniso_U_23
Nb1A 0.0084(11) 0.0122(13) 0.0159(11) 0.000 -0.0002(6) 0.000
Nb1C 0.0086(11) 0.0104(12) 0.0169(11) 0.000 -0.0001(6) 0.000
Nb2A 0.0088(9) 0.0116(10) 0.0200(9) -0.0005(7) 0.0001(5) -0.0012(5)
Nb2C 0.0074(8) 0.0117(10) 0.0204(9) 0.0002(7) 0.0000(5) 0.0015(5)
Nb3A 0.0088(9) 0.0116(10) 0.0201(9) 0.0002(7) 0.0005(5) 0.0042(5)
Nb3C 0.0079(9) 0.0120(10) 0.0206(9) 0.0017(7) -0.0014(5) -0.0035(5)
Se1A 0.0096(11) 0.0139(12) 0.0190(11) -0.0002(9) 0.0006(6) 0.0002(6)
Se1B 0.0111(11) 0.0139(12) 0.0183(11) 0.0011(9) 0.0010(6) 0.0003(6)
Se1C 0.0083(11) 0.0175(13) 0.0183(11) 0.0006(9) -0.0002(6) -0.0009(6)
Se1D 0.0087(11) 0.0147(13) 0.0199(11) 0.0011(9) -0.0007(6) -0.0004(6)
Se2A 0.0113(11) 0.0167(13) 0.0156(11) -0.0005(9) 0.0005(6) 0.0009(6)
Se2B 0.0093(10) 0.0102(12) 0.0190(11) 0.0020(9) 0.0005(6) 0.0008(6)
Se2C 0.0104(11) 0.0158(13) 0.0177(11) 0.0020(9) 0.0000(6) -0.0005(6)
Se2D 0.0098(11) 0.0143(12) 0.0181(11) 0.0006(9) -0.0004(6) -0.0003(6)
Se3A 0.0118(11) 0.0129(12) 0.0172(11) 0.0004(9) 0.0006(6) 0.0006(6)
Se3B 0.0120(11) 0.0148(12) 0.0186(11) -0.0018(9) 0.0014(6) -0.0023(6)
Se3C 0.0090(10) 0.0146(13) 0.0181(10) -0.0015(9) -0.0006(6) -0.0005(6)
Se3D 0.0103(11) 0.0151(13) 0.0183(10) -0.0009(9) -0.0019(6) -0.0012(6)
Se4A 0.0111(11) 0.0174(13) 0.0168(10) 0.0011(9) -0.0005(6) 0.0010(6)
Se4B 0.0105(11) 0.0165(13) 0.0185(10) 0.0026(9) 0.0013(6) 0.0005(6)
Se4C 0.0111(11) 0.0185(13) 0.0165(11) -0.0020(9) -0.0002(6) -0.0022(6)
Se4D 0.0114(11) 0.0132(12) 0.0185(11) -0.0014(9) -0.0002(6) -0.0004(6)
Se5A 0.0129(11) 0.0166(13) 0.0161(11) 0.0025(9) 0.0006(6) -0.0006(6)
Se5C 0.0094(11) 0.0155(12) 0.0188(11) -0.0004(9) -0.0012(6) -0.0002(6)
Se6A 0.0100(11) 0.0130(12) 0.0174(10) 0.0001(9) 0.0002(6) -0.0003(6)
Se6C 0.0115(11) 0.0140(12) 0.0173(10) 0.0015(9) -0.0001(6) -0.0006(6)
I1 0.0120(7) 0.0165(8) 0.0497(9) 0.0005(7) -0.0005(4) 0.0006(5)
I2 0.0137(13) 0.0179(15) 0.0765(18) 0.000 -0.0003(8) 0.000

loop_
_atom_type_symbol
_atom_type_description
_atom_type_scat_dispersion_real
_atom_type_scat_dispersion_imag
_atom_type_scat_source
Nb Nb -0.1121 2.4826 'International Tables Vol C Tables 4.2.6.8 and 6.1.1.4'
I I -0.3257 6.8362 'International Tables Vol C Tables 4.2.6.8 and 6.1.1.4'
Se Se -0.7943 1.1372 'International Tables Vol C Tables 4.2.6.8 and 6.1.1.4'

loop_
_geom_angle_atom_site_label_1
_geom_angle_atom_site_label_2
_geom_angle_atom_site_label_3
_geom_angle_site_symmetry_1
_geom_angle_site_symmetry_3
_geom_angle
Se2A Nb1A Se2A 2 . 127.84(14)
Se2A Nb1A Se2B 2 2 91.96(6)
Se2A Nb1A Se2B . 2 110.62(6)
Se2A Nb1A Se2B 2 . 110.62(6)
Se2A Nb1A Se2B . . 91.96(6)
Se2B Nb1A Se2B 2 . 127.85(14)
Se2A Nb1A Se3B 2 . 52.94(7)
Se2A Nb1A Se3B . . 85.57(9)
Se2B Nb1A Se3B 2 . 141.58(8)
Se2B Nb1A Se3B . . 84.05(7)
Se2A Nb1A Se3B 2 2 85.57(9)
Se2A Nb1A Se3B . 2 52.94(7)
Se2B Nb1A Se3B 2 2 84.05(7)
Se2B Nb1A Se3B . 2 141.58(8)
Se3B Nb1A Se3B . 2 78.69(11)
Se2A Nb1A Se3A 2 . 141.45(9)
Se2A Nb1A Se3A . . 84.20(7)
Se2B Nb1A Se3A 2 . 52.85(7)
Se2B Nb1A Se3A . . 85.59(9)
Se3B Nb1A Se3A . . 165.17(6)
Se3B Nb1A Se3A 2 . 103.37(6)
Se2A Nb1A Se3A 2 2 84.20(7)
Se2A Nb1A Se3A . 2 141.45(9)
Se2B Nb1A Se3A 2 2 85.59(9)
Se2B Nb1A Se3A . 2 52.85(7)
Se3B Nb1A Se3A . 2 103.37(6)
Se3B Nb1A Se3A 2 2 165.17(6)
Se3A Nb1A Se3A . 2 78.48(11)
Se2A Nb1A Nb3A 2 . 124.82(7)
Se2A Nb1A Nb3A . . 55.21(5)
Se2B Nb1A Nb3A 2 . 55.42(5)
Se2B Nb1A Nb3A . . 124.56(7)
Se3B Nb1A Nb3A . . 128.35(10)
Se3B Nb1A Nb3A 2 . 51.69(6)
Se3A Nb1A Nb3A . . 51.68(6)
Se3A Nb1A Nb3A 2 . 128.28(9)
Se2A Nb1A Nb3A 2 2 55.21(5)
Se2A Nb1A Nb3A . 2 124.82(7)
Se2B Nb1A Nb3A 2 2 124.56(7)
Se2B Nb1A Nb3A . 2 55.42(5)
Se3B Nb1A Nb3A . 2 51.69(6)
Se3B Nb1A Nb3A 2 2 128.35(10)
Se3A Nb1A Nb3A . 2 128.28(9)
Se3A Nb1A Nb3A 2 2 51.68(6)
Nb3A Nb1A Nb3A . 2 179.96(11)
Se2D Nb1C Se2D . 2_655 92.24(13)
Se2D Nb1C Se2C . 2_655 127.69(7)
Se2D Nb1C Se2C 2_655 2_655 110.59(6)
Se2D Nb1C Se2C . . 110.59(6)
Se2D Nb1C Se2C 2_655 . 127.69(7)
Se2C Nb1C Se2C 2_655 . 91.98(12)
Se2D Nb1C Se3D . 2_655 85.73(7)
Se2D Nb1C Se3D 2_655 2_655 84.06(7)
Se2C Nb1C Se3D 2_655 2_655 52.79(7)
Se2C Nb1C Se3D . 2_655 141.56(11)
Se2D Nb1C Se3D . . 84.06(7)
Se2D Nb1C Se3D 2_655 . 85.73(7)
Se2C Nb1C Se3D 2_655 . 141.56(11)
Se2C Nb1C Se3D . . 52.79(7)
Se3D Nb1C Se3D 2_655 . 165.24(15)
Se2D Nb1C Se3C . . 52.78(7)
Se2D Nb1C Se3C 2_655 . 141.58(11)
Se2C Nb1C Se3C 2_655 . 85.37(7)
Se2C Nb1C Se3C . . 84.36(7)
Se3D Nb1C Se3C 2_655 . 78.55(6)
Se3D Nb1C Se3C . . 103.39(6)
Se2D Nb1C Se3C . 2_655 141.58(11)
Se2D Nb1C Se3C 2_655 2_655 52.78(7)
Se2C Nb1C Se3C 2_655 2_655 84.36(7)
Se2C Nb1C Se3C . 2_655 85.37(7)
Se3D Nb1C Se3C 2_655 2_655 103.39(6)
Se3D Nb1C Se3C . 2_655 78.55(6)
Se3C Nb1C Se3C . 2_655 165.20(14)
Se2D Nb1C Nb3C . 2_655 124.94(8)
Se2D Nb1C Nb3C 2_655 2_655 55.26(5)
Se2C Nb1C Nb3C 2_655 2_655 55.33(6)
Se2C Nb1C Nb3C . 2_655 124.46(8)
Se3D Nb1C Nb3C 2_655 2_655 51.66(5)
Se3D Nb1C Nb3C . 2_655 128.38(5)
Se3C Nb1C Nb3C . 2_655 128.23(5)
Se3C Nb1C Nb3C 2_655 2_655 51.73(5)
Se2D Nb1C Nb3C . . 55.26(5)
Se2D Nb1C Nb3C 2_655 . 124.94(8)
Se2C Nb1C Nb3C 2_655 . 124.46(8)
Se2C Nb1C Nb3C . . 55.33(6)
Se3D Nb1C Nb3C 2_655 . 128.38(5)
Se3D Nb1C Nb3C . . 51.66(5)
Se3C Nb1C Nb3C . . 51.73(5)
Se3C Nb1C Nb3C 2_655 . 128.23(5)
Nb3C Nb1C Nb3C 2_655 . 179.76(11)
Se1B Nb2A Se1A . . 108.64(8)
Se1B Nb2A Se6A . . 140.20(10)
Se1A Nb2A Se6A . . 86.02(8)
Se1B Nb2A Se6A . 3_566 86.02(8)
Se1A Nb2A Se6A . 3_566 139.90(10)
Se6A Nb2A Se6A . 3_566 106.60(7)
Se1B Nb2A Se5A . 3_566 129.68(9)
Se1A Nb2A Se5A . 3_566 92.74(9)
Se6A Nb2A Se5A . 3_566 84.40(8)
Se6A Nb2A Se5A 3_566 3_566 52.43(7)
Se1B Nb2A Se5A . . 93.07(9)
Se1A Nb2A Se5A . . 130.02(9)
Se6A Nb2A Se5A . . 52.49(7)
Se6A Nb2A Se5A 3_566 . 84.21(8)
Se5A Nb2A Se5A 3_566 . 107.29(7)
Se1B Nb2A Se4A . . 82.09(8)
Se1A Nb2A Se4A . . 53.23(7)
Se6A Nb2A Se4A . . 77.86(7)
Se6A Nb2A Se4A 3_566 . 165.35(11)
Se5A Nb2A Se4A 3_566 . 142.15(10)
Se5A Nb2A Se4A . . 87.91(8)
Se1B Nb2A Se4B . . 53.09(7)
Se1A Nb2A Se4B . . 82.23(8)
Se6A Nb2A Se4B . . 165.32(11)
Se6A Nb2A Se4B 3_566 . 77.52(7)
Se5A Nb2A Se4B 3_566 . 87.39(8)
Se5A Nb2A Se4B . . 142.06(10)
Se4A Nb2A Se4B . . 101.76(7)
Se1B Nb2A Nb2A . 3_566 125.71(10)
Se1A Nb2A Nb2A . 3_566 125.65(10)
Se6A Nb2A Nb2A . 3_566 53.41(6)
Se6A Nb2A Nb2A 3_566 3_566 53.18(6)
Se5A Nb2A Nb2A 3_566 3_566 53.67(6)
Se5A Nb2A Nb2A . 3_566 53.62(6)
Se4A Nb2A Nb2A . 3_566 129.41(9)
Se4B Nb2A Nb2A . 3_566 128.83(9)
Se1B Nb2A Nb3A . . 54.29(6)
Se1A Nb2A Nb3A . . 54.35(6)
Se6A Nb2A Nb3A . . 126.87(7)
Se6A Nb2A Nb3A 3_566 . 126.54(7)
Se5A Nb2A Nb3A 3_566 . 126.01(8)
Se5A Nb2A Nb3A . . 126.70(8)
Se4A Nb2A Nb3A . . 50.92(5)
Se4B Nb2A Nb3A . . 50.84(5)
Nb2A Nb2A Nb3A 3_566 . 179.64(10)
Se1C Nb2C Se1D . . 108.55(8)
Se1C Nb2C Se6C . . 86.23(8)
Se1D Nb2C Se6C . . 140.00(9)
Se1C Nb2C Se6C . 3_676 140.10(9)
Se1D Nb2C Se6C . 3_676 85.89(8)
Se6C Nb2C Se6C . 3_676 106.60(7)
Se1C Nb2C Se5C . 3_676 93.00(8)
Se1D Nb2C Se5C . 3_676 129.77(10)
Se6C Nb2C Se5C . 3_676 84.36(8)
Se6C Nb2C Se5C 3_676 3_676 52.51(7)
Se1C Nb2C Se5C . . 129.99(10)
Se1D Nb2C Se5C . . 92.78(8)
Se6C Nb2C Se5C . . 52.49(7)
Se6C Nb2C Se5C 3_676 . 84.28(8)
Se5C Nb2C Se5C 3_676 . 107.37(7)
Se1C Nb2C Se4C . . 53.13(7)
Se1D Nb2C Se4C . . 82.16(8)
Se6C Nb2C Se4C . . 77.78(8)
Se6C Nb2C Se4C 3_676 . 165.24(9)
Se5C Nb2C Se4C 3_676 . 142.16(9)
Se5C Nb2C Se4C . . 87.67(8)
Se1C Nb2C Se4D . . 82.08(8)
Se1D Nb2C Se4D . . 53.09(7)
Se6C Nb2C Se4D . . 165.48(9)
Se6C Nb2C Se4D 3_676 . 77.64(8)
Se5C Nb2C Se4D 3_676 . 87.67(8)
Se5C Nb2C Se4D . . 141.93(9)
Se4C Nb2C Se4D . . 101.69(7)
Se1C Nb2C Nb2C . 3_676 125.94(9)
Se1D Nb2C Nb2C . 3_676 125.51(9)
Se6C Nb2C Nb2C . 3_676 53.31(6)
Se6C Nb2C Nb2C 3_676 3_676 53.29(7)
Se5C Nb2C Nb2C 3_676 3_676 53.73(6)
Se5C Nb2C Nb2C . 3_676 53.64(6)
Se4C Nb2C Nb2C . 3_676 129.20(10)
Se4D Nb2C Nb2C . 3_676 129.10(10)
Se1C Nb2C Nb3C . . 54.10(6)
Se1D Nb2C Nb3C . . 54.45(6)
Se6C Nb2C Nb3C . . 126.78(8)
Se6C Nb2C Nb3C 3_676 . 126.62(8)
Se5C Nb2C Nb3C 3_676 . 126.21(7)
Se5C Nb2C Nb3C . . 126.42(7)
Se4C Nb2C Nb3C . . 50.90(6)
Se4D Nb2C Nb3C . . 50.79(6)
Nb2C Nb2C Nb3C 3_676 . 179.90(11)
Se3B Nb3A Se3A 2 . 109.80(8)
Se3B Nb3A Se4B 2 . 94.71(9)
Se3A Nb3A Se4B . . 126.06(10)
Se3B Nb3A Se4A 2 . 126.24(10)
Se3A Nb3A Se4A . . 94.65(9)
Se4B Nb3A Se4A . . 108.54(8)
Se3B Nb3A Se1B 2 . 145.00(9)
Se3A Nb3A Se1B . . 84.38(8)
Se4B Nb3A Se1B . . 53.23(7)
Se4A Nb3A Se1B . . 82.18(8)
Se3B Nb3A Se2A 2 . 52.86(7)
Se3A Nb3A Se2A . . 84.16(8)
Se4B Nb3A Se2A . . 144.03(10)
Se4A Nb3A Se2A . . 84.78(8)
Se1B Nb3A Se2A . . 161.86(10)
Se3B Nb3A Se1A 2 . 84.38(8)
Se3A Nb3A Se1A . . 144.88(9)
Se4B Nb3A Se1A . . 82.48(8)
Se4A Nb3A Se1A . . 53.26(7)
Se1B Nb3A Se1A . . 102.40(7)
Se2A Nb3A Se1A . . 79.47(8)
Se3B Nb3A Se2B 2 2 83.82(8)
Se3A Nb3A Se2B . 2 52.72(7)
Se4B Nb3A Se2B . 2 85.02(8)
Se4A Nb3A Se2B . 2 144.02(10)
Se1B Nb3A Se2B . 2 80.06(8)
Se2A Nb3A Se2B . 2 103.83(7)
Se1A Nb3A Se2B . 2 162.03(10)
Se3B Nb3A Nb1A 2 . 54.86(7)
Se3A Nb3A Nb1A . . 54.93(7)
Se4B Nb3A Nb1A . . 125.91(7)
Se4A Nb3A Nb1A . . 125.54(7)
Se1B Nb3A Nb1A . . 129.04(8)
Se2A Nb3A Nb1A . . 51.91(5)
Se1A Nb3A Nb1A . . 128.55(8)
Se2B Nb3A Nb1A 2 . 51.91(5)
Se3B Nb3A Nb2A 2 . 125.12(8)
Se3A Nb3A Nb2A . . 125.08(8)
Se4B Nb3A Nb2A . . 54.36(6)
Se4A Nb3A Nb2A . . 54.18(6)
Se1B Nb3A Nb2A . . 51.18(6)
Se2A Nb3A Nb2A . . 127.80(7)
Se1A Nb3A Nb2A . . 51.22(6)
Se2B Nb3A Nb2A 2 . 128.37(7)
Nb1A Nb3A Nb2A . . 179.69(7)
Se3D Nb3C Se4D . . 94.81(9)
Se3D Nb3C Se3C . . 109.80(7)
Se4D Nb3C Se3C . . 125.91(10)
Se3D Nb3C Se4C . . 126.29(10)
Se4D Nb3C Se4C . . 108.39(8)
Se3C Nb3C Se4C . . 94.79(9)
Se3D Nb3C Se1C . . 84.36(8)
Se4D Nb3C Se1C . . 82.46(8)
Se3C Nb3C Se1C . . 145.04(10)
Se4C Nb3C Se1C . . 53.28(7)
Se3D Nb3C Se2D . . 83.91(8)
Se4D Nb3C Se2D . . 84.90(8)
Se3C Nb3C Se2D . . 52.67(7)
Se4C Nb3C Se2D . . 144.01(9)
Se1C Nb3C Se2D . . 161.95(10)
Se3D Nb3C Se2C . . 52.68(7)
Se4D Nb3C Se2C . . 144.04(9)
Se3C Nb3C Se2C . . 84.20(7)
Se4C Nb3C Se2C . . 85.11(8)
Se1C Nb3C Se2C . . 79.66(7)
Se2D Nb3C Se2C . . 103.76(7)
Se3D Nb3C Se1D . . 144.96(10)
Se4D Nb3C Se1D . . 53.11(7)
Se3C Nb3C Se1D . . 84.33(8)
Se4C Nb3C Se1D . . 82.14(8)
Se1C Nb3C Se1D . . 102.41(7)
Se2D Nb3C Se1D . . 79.89(8)
Se2C Nb3C Se1D . . 162.05(10)
Se3D Nb3C Nb1C . . 54.88(5)
Se4D Nb3C Nb1C . . 125.76(9)
Se3C Nb3C Nb1C . . 54.92(5)
Se4C Nb3C Nb1C . . 125.85(9)
Se1C Nb3C Nb1C . . 128.74(7)
Se2D Nb3C Nb1C . . 51.84(6)
Se2C Nb3C Nb1C . . 51.92(6)
Se1D Nb3C Nb1C . . 128.86(7)
Se3D Nb3C Nb2C . . 125.09(7)
Se4D Nb3C Nb2C . . 54.22(6)
Se3C Nb3C Nb2C . . 125.12(7)
Se4C Nb3C Nb2C . . 54.18(6)
Se1C Nb3C Nb2C . . 51.25(5)
Se2D Nb3C Nb2C . . 128.16(8)
Se2C Nb3C Nb2C . . 128.08(8)
Se1D Nb3C Nb2C . . 51.16(5)
Nb1C Nb3C Nb2C . . 179.96(9)
Se4A Se1A Nb2A . . 65.51(8)
Se4A Se1A Nb3A . . 60.63(8)
Nb2A Se1A Nb3A . . 74.43(8)
Se4B Se1B Nb2A . . 65.80(8)
Se4B Se1B Nb3A . . 60.68(8)
Nb2A Se1B Nb3A . . 74.53(7)
Se4C Se1C Nb2C . . 65.59(8)
Se4C Se1C Nb3C . . 60.84(8)
Nb2C Se1C Nb3C . . 74.66(7)
Se4D Se1D Nb2C . . 65.62(8)
Se4D Se1D Nb3C . . 60.48(8)
Nb2C Se1D Nb3C . . 74.39(7)
Se3B Se2A Nb1A 2 . 65.56(8)
Se3B Se2A Nb3A 2 . 60.77(8)
Nb1A Se2A Nb3A . . 72.88(7)
Se3A Se2B Nb1A 2 . 65.61(8)
Se3A Se2B Nb3A 2 2 60.64(8)
Nb1A Se2B Nb3A . 2 72.67(7)
Se3D Se2C Nb1C . . 65.60(8)
Se3D Se2C Nb3C . . 60.70(8)
Nb1C Se2C Nb3C . . 72.75(7)
Se3C Se2D Nb1C . . 65.78(9)
Se3C Se2D Nb3C . . 60.89(8)
Nb1C Se2D Nb3C . . 72.90(7)
Se2B Se3A Nb3A 2 . 66.65(8)
Se2B Se3A Nb1A 2 . 61.54(7)
Nb3A Se3A Nb1A . . 73.38(8)
Se2A Se3B Nb3A 2 2 66.36(8)
Se2A Se3B Nb1A 2 . 61.50(7)
Nb3A Se3B Nb1A 2 . 73.45(8)
Se2D Se3C Nb3C . . 66.44(8)
Se2D Se3C Nb1C . . 61.45(9)
Nb3C Se3C Nb1C . . 73.35(6)
Se2C Se3D Nb3C . . 66.62(8)
Se2C Se3D Nb1C . . 61.61(9)
Nb3C Se3D Nb1C . . 73.46(6)
Se1A Se4A Nb3A . . 66.11(8)
Se1A Se4A Nb2A . . 61.26(8)
Nb3A Se4A Nb2A . . 74.90(7)
Se1B Se4B Nb3A . . 66.09(8)
Se1B Se4B Nb2A . . 61.11(8)
Nb3A Se4B Nb2A . . 74.80(7)
Se1C Se4C Nb3C . . 65.88(8)
Se1C Se4C Nb2C . . 61.28(8)
Nb3C Se4C Nb2C . . 74.92(8)
Se1D Se4D Nb3C . . 66.41(8)
Se1D Se4D Nb2C . . 61.29(8)
Nb3C Se4D Nb2C . . 74.99(8)
Se6A Se5A Nb2A . 3_566 63.41(8)
Se6A Se5A Nb2A . . 63.17(8)
Nb2A Se5A Nb2A 3_566 . 72.71(7)
Se6C Se5C Nb2C . 3_676 63.26(8)
Se6C Se5C Nb2C . . 63.19(8)
Nb2C Se5C Nb2C 3_676 . 72.63(7)
Se5A Se6A Nb2A . . 64.33(8)
Se5A Se6A Nb2A . 3_566 64.15(8)
Nb2A Se6A Nb2A . 3_566 73.40(7)
Se5C Se6C Nb2C . . 64.33(8)
Se5C Se6C Nb2C . 3_676 64.23(8)
Nb2C Se6C Nb2C . 3_676 73.40(7)

loop_
_geom_bond_atom_site_label_1
_geom_bond_atom_site_label_2
_geom_bond_site_symmetry_2
_geom_bond_distance
Nb1A Se2A 2 2.607(2)
Nb1A Se2A . 2.607(2)
Nb1A Se2B 2 2.610(2)
Nb1A Se2B . 2.610(2)
Nb1A Se3B . 2.701(3)
Nb1A Se3B 2 2.701(3)
Nb1A Se3A . 2.704(3)
Nb1A Se3A 2 2.704(3)
Nb1A Nb3A . 3.1656(13)
Nb1A Nb3A 2 3.1656(13)
Nb1C Se2D . 2.604(3)
Nb1C Se2D 2_655 2.604(3)
Nb1C Se2C 2_655 2.609(3)
Nb1C Se2C . 2.609(3)
Nb1C Se3D 2_655 2.700(2)
Nb1C Se3D . 2.700(2)
Nb1C Se3C . 2.703(2)
Nb1C Se3C 2_655 2.703(2)
Nb1C Nb3C 2_655 3.1648(13)
Nb1C Nb3C . 3.1648(13)
Nb2A Se1B . 2.609(3)
Nb2A Se1A . 2.612(3)
Nb2A Se6A . 2.637(3)
Nb2A Se6A 3_566 2.644(2)
Nb2A Se5A 3_566 2.661(3)
Nb2A Se5A . 2.663(3)
Nb2A Se4A . 2.710(2)
Nb2A Se4B . 2.718(3)
Nb2A Nb2A 3_566 3.156(3)
Nb2A Nb3A . 3.2272(19)
Nb2C Se1C . 2.611(3)
Nb2C Se1D . 2.612(3)
Nb2C Se6C . 2.638(3)
Nb2C Se6C 3_676 2.639(3)
Nb2C Se5C 3_676 2.661(2)
Nb2C Se5C . 2.664(3)
Nb2C Se4C . 2.712(3)
Nb2C Se4D . 2.712(3)
Nb2C Nb2C 3_676 3.154(3)
Nb2C Nb3C . 3.2292(19)
Nb3A Se3B 2 2.591(3)
Nb3A Se3A . 2.592(3)
Nb3A Se4B . 2.593(3)
Nb3A Se4A . 2.595(3)
Nb3A Se1B . 2.719(3)
Nb3A Se2A . 2.720(3)
Nb3A Se1A . 2.722(3)
Nb3A Se2B 2 2.730(3)
Nb3C Se3D . 2.590(3)
Nb3C Se4D . 2.591(3)
Nb3C Se3C . 2.593(2)
Nb3C Se4C . 2.595(3)
Nb3C Se1C . 2.712(3)
Nb3C Se2D . 2.721(3)
Nb3C Se2C . 2.726(3)
Nb3C Se1D . 2.728(3)
Se1A Se4A . 2.386(3)
Se1B Se4B . 2.382(3)
Se1C Se4C . 2.382(3)
Se1D Se4D . 2.381(3)
Se2A Se3B 2 2.367(3)
Se2B Se3A 2 2.366(3)
Se2B Nb3A 2 2.730(3)
Se2C Se3D . 2.361(3)
Se2D Se3C . 2.360(3)
Se3A Se2B 2 2.366(3)
Se3B Se2A 2 2.367(3)
Se3B Nb3A 2 2.591(3)
Se5A Se6A . 2.344(3)
Se5A Nb2A 3_566 2.661(3)
Se5C Se6C . 2.345(3)
Se5C Nb2C 3_676 2.661(2)
Se6A Nb2A 3_566 2.644(2)
Se6C Nb2C 3_676 2.639(3)

loop_
_geom_torsion_atom_site_label_1
_geom_torsion_atom_site_label_2
_geom_torsion_atom_site_label_3
_geom_torsion_atom_site_label_4
_geom_torsion_site_symmetry_1
_geom_torsion_site_symmetry_4
_geom_torsion
Se2A Nb1A Nb3A Se3B 2 2 -47.99(12)
Se2A Nb1A Nb3A Se3B . 2 67.27(9)
Se2B Nb1A Nb3A Se3B 2 2 -112.60(9)
Se2B Nb1A Nb3A Se3B . 2 131.93(12)
Se3B Nb1A Nb3A Se3B . 2 19.31(13)
Se3A Nb1A Nb3A Se3B . 2 -179.63(9)
Se3A Nb1A Nb3A Se3B 2 2 -161.06(8)
Nb3A Nb1A Nb3A Se3B 2 2 -17E1(10)
Se2A Nb1A Nb3A Se3A 2 . 131.64(13)
Se2A Nb1A Nb3A Se3A . . -113.09(9)
Se2B Nb1A Nb3A Se3A 2 . 67.04(9)
Se2B Nb1A Nb3A Se3A . . -48.44(12)
Se3B Nb1A Nb3A Se3A . . -161.05(8)
Se3B Nb1A Nb3A Se3A 2 . 179.63(9)
Se3A Nb1A Nb3A Se3A 2 . 18.57(13)
Nb3A Nb1A Nb3A Se3A 2 . 1E1(10)
Se2A Nb1A Nb3A Se4B 2 . 19.33(18)
Se2A Nb1A Nb3A Se4B . . 134.59(13)
Se2B Nb1A Nb3A Se4B 2 . -45.28(12)
Se2B Nb1A Nb3A Se4B . . -160.75(12)
Se3B Nb1A Nb3A Se4B . . 86.63(12)
Se3B Nb1A Nb3A Se4B 2 . 67.32(12)
Se3A Nb1A Nb3A Se4B . . -112.32(12)
Se3A Nb1A Nb3A Se4B 2 . -93.75(13)
Nb3A Nb1A Nb3A Se4B 2 . -10E1(10)
Se2A Nb1A Nb3A Se4A 2 . -160.67(12)
Se2A Nb1A Nb3A Se4A . . -45.41(12)
Se2B Nb1A Nb3A Se4A 2 . 134.72(13)
Se2B Nb1A Nb3A Se4A . . 19.25(17)
Se3B Nb1A Nb3A Se4A . . -93.37(12)
Se3B Nb1A Nb3A Se4A 2 . -112.68(12)
Se3A Nb1A Nb3A Se4A . . 67.68(12)
Se3A Nb1A Nb3A Se4A 2 . 86.25(11)
Nb3A Nb1A Nb3A Se4A 2 . 8E1(10)
Se2A Nb1A Nb3A Se1B 2 . 87.97(16)
Se2A Nb1A Nb3A Se1B . . -156.77(12)
Se2B Nb1A Nb3A Se1B 2 . 23.36(11)
Se2B Nb1A Nb3A Se1B . . -92.11(12)
Se3B Nb1A Nb3A Se1B . . 155.27(10)
Se3B Nb1A Nb3A Se1B 2 . 135.96(12)
Se3A Nb1A Nb3A Se1B . . -43.67(10)
Se3A Nb1A Nb3A Se1B 2 . -25.10(13)
Nb3A Nb1A Nb3A Se1B 2 . -3E1(10)
Se2A Nb1A Nb3A Se2A 2 . -115.26(17)
Se2B Nb1A Nb3A Se2A 2 . -179.87(11)
Se2B Nb1A Nb3A Se2A . . 64.66(11)
Se3B Nb1A Nb3A Se2A . . -47.96(9)
Se3B Nb1A Nb3A Se2A 2 . -67.27(9)
Se3A Nb1A Nb3A Se2A . . 113.09(9)
Se3A Nb1A Nb3A Se2A 2 . 131.66(10)
Nb3A Nb1A Nb3A Se2A 2 . 12E1(10)
Se2A Nb1A Nb3A Se1A 2 . -92.43(13)
Se2A Nb1A Nb3A Se1A . . 22.83(11)
Se2B Nb1A Nb3A Se1A 2 . -157.04(12)
Se2B Nb1A Nb3A Se1A . . 87.49(15)
Se3B Nb1A Nb3A Se1A . . -25.13(13)
Se3B Nb1A Nb3A Se1A 2 . -44.44(10)
Se3A Nb1A Nb3A Se1A . . 135.93(12)
Se3A Nb1A Nb3A Se1A 2 . 154.50(10)
Nb3A Nb1A Nb3A Se1A 2 . 15E1(10)
Se2A Nb1A Nb3A Se2B 2 2 64.61(11)
Se2A Nb1A Nb3A Se2B . 2 179.87(11)
Se2B Nb1A Nb3A Se2B . 2 -115.47(17)
Se3B Nb1A Nb3A Se2B . 2 131.91(10)
Se3B Nb1A Nb3A Se2B 2 2 112.60(9)
Se3A Nb1A Nb3A Se2B . 2 -67.04(9)
Se3A Nb1A Nb3A Se2B 2 2 -48.47(9)
Nb3A Nb1A Nb3A Se2B 2 2 -6E1(10)
Se2A Nb1A Nb3A Nb2A 2 . -135(16)
Se2A Nb1A Nb3A Nb2A . . -19(16)
Se2B Nb1A Nb3A Nb2A 2 . 161(16)
Se2B Nb1A Nb3A Nb2A . . 45(16)
Se3B Nb1A Nb3A Nb2A . . -67(16)
Se3B Nb1A Nb3A Nb2A 2 . -87(16)
Se3A Nb1A Nb3A Nb2A . . 94(16)
Se3A Nb1A Nb3A Nb2A 2 . 112(16)
Nb3A Nb1A Nb3A Nb2A 2 . 10E1(10)
Se1B Nb2A Nb3A Se3B . 2 136.01(11)
Se1A Nb2A Nb3A Se3B . 2 -44.06(11)
Se6A Nb2A Nb3A Se3B . 2 -93.93(13)
Se6A Nb2A Nb3A Se3B 3_566 2 85.74(13)
Se5A Nb2A Nb3A Se3B 3_566 2 19.28(14)
Se5A Nb2A Nb3A Se3B . 2 -160.96(11)
Se4A Nb2A Nb3A Se3B . 2 -112.56(12)
Se4B Nb2A Nb3A Se3B . 2 67.63(11)
Nb2A Nb2A Nb3A Se3B 3_566 2 47(18)
Se1B Nb2A Nb3A Se3A . . -44.06(11)
Se1A Nb2A Nb3A Se3A . . 135.88(11)
Se6A Nb2A Nb3A Se3A . . 86.01(13)
Se6A Nb2A Nb3A Se3A 3_566 . -94.33(13)
Se5A Nb2A Nb3A Se3A 3_566 . -160.78(10)
Se5A Nb2A Nb3A Se3A . . 18.98(14)
Se4A Nb2A Nb3A Se3A . . 67.37(11)
Se4B Nb2A Nb3A Se3A . . -112.43(12)
Nb2A Nb2A Nb3A Se3A 3_566 . -133(18)
Se1B Nb2A Nb3A Se4B . . 68.38(9)
Se1A Nb2A Nb3A Se4B . . -111.69(10)
Se6A Nb2A Nb3A Se4B . . -161.56(13)
Se6A Nb2A Nb3A Se4B 3_566 . 18.11(11)
Se5A Nb2A Nb3A Se4B 3_566 . -48.34(11)
Se5A Nb2A Nb3A Se4B . . 131.41(12)
Se4A Nb2A Nb3A Se4B . . 179.81(12)
Nb2A Nb2A Nb3A Se4B 3_566 . -21(18)
Se1B Nb2A Nb3A Se4A . . -111.43(10)
Se1A Nb2A Nb3A Se4A . . 68.50(9)
Se6A Nb2A Nb3A Se4A . . 18.64(11)
Se6A Nb2A Nb3A Se4A 3_566 . -161.70(13)
Se5A Nb2A Nb3A Se4A 3_566 . 131.85(12)
Se5A Nb2A Nb3A Se4A . . -48.40(11)
Se4B Nb2A Nb3A Se4A . . -179.81(12)
Nb2A Nb2A Nb3A Se4A 3_566 . 159(18)
Se1A Nb2A Nb3A Se1B . . 179.93(10)
Se6A Nb2A Nb3A Se1B . . 130.06(13)
Se6A Nb2A Nb3A Se1B 3_566 . -50.27(11)
Se5A Nb2A Nb3A Se1B 3_566 . -116.72(11)
Se5A Nb2A Nb3A Se1B . . 63.03(11)
Se4A Nb2A Nb3A Se1B . . 111.43(10)
Se4B Nb2A Nb3A Se1B . . -68.38(9)
Nb2A Nb2A Nb3A Se1B 3_566 . -89(18)
Se1B Nb2A Nb3A Se2A . . -156.86(12)
Se1A Nb2A Nb3A Se2A . . 23.08(11)
Se6A Nb2A Nb3A Se2A . . -26.79(16)
Se6A Nb2A Nb3A Se2A 3_566 . 152.87(11)
Se5A Nb2A Nb3A Se2A 3_566 . 86.42(13)
Se5A Nb2A Nb3A Se2A . . -93.82(13)
Se4A Nb2A Nb3A Se2A . . -45.43(11)
Se4B Nb2A Nb3A Se2A . . 134.77(13)
Nb2A Nb2A Nb3A Se2A 3_566 . 114(18)
Se1B Nb2A Nb3A Se1A . . -179.93(10)
Se6A Nb2A Nb3A Se1A . . -49.87(11)
Se6A Nb2A Nb3A Se1A 3_566 . 129.80(13)
Se5A Nb2A Nb3A Se1A 3_566 . 63.34(11)
Se5A Nb2A Nb3A Se1A . . -116.90(12)
Se4A Nb2A Nb3A Se1A . . -68.50(9)
Se4B Nb2A Nb3A Se1A . . 111.69(10)
Nb2A Nb2A Nb3A Se1A 3_566 . 91(18)
Se1B Nb2A Nb3A Se2B . 2 23.11(11)
Se1A Nb2A Nb3A Se2B . 2 -156.95(12)
Se6A Nb2A Nb3A Se2B . 2 153.18(11)
Se6A Nb2A Nb3A Se2B 3_566 2 -27.16(16)
Se5A Nb2A Nb3A Se2B 3_566 2 -93.61(13)
Se5A Nb2A Nb3A Se2B . 2 86.15(13)
Se4A Nb2A Nb3A Se2B . 2 134.54(13)
Se4B Nb2A Nb3A Se2B . 2 -45.26(11)
Nb2A Nb2A Nb3A Se2B 3_566 2 -66(18)
Se1B Nb2A Nb3A Nb1A . . -137(16)
Se1A Nb2A Nb3A Nb1A . . 42(16)
Se6A Nb2A Nb3A Nb1A . . -7(16)
Se6A Nb2A Nb3A Nb1A 3_566 . 17E1(10)
Se5A Nb2A Nb3A Nb1A 3_566 . 106(16)
Se5A Nb2A Nb3A Nb1A . . -74(16)
Se4A Nb2A Nb3A Nb1A . . -26(16)
Se4B Nb2A Nb3A Nb1A . . 154(16)
Nb2A Nb2A Nb3A Nb1A 3_566 . 133(19)
Se2D Nb1C Nb3C Se3D . . -112.81(11)
Se2D Nb1C Nb3C Se3D 2_655 . -48.05(10)
Se2C Nb1C Nb3C Se3D 2_655 . 131.94(12)
Se2C Nb1C Nb3C Se3D . . 67.02(9)
Se3D Nb1C Nb3C Se3D 2_655 . -161.15(19)
Se3C Nb1C Nb3C Se3D . . -179.82(12)
Se3C Nb1C Nb3C Se3D 2_655 . 19.06(12)
Nb3C Nb1C Nb3C Se3D 2_655 . 99.52(19)
Se2D Nb1C Nb3C Se4D . . -45.16(10)
Se2D Nb1C Nb3C Se4D 2_655 . 19.60(13)
Se2C Nb1C Nb3C Se4D 2_655 . -160.41(11)
Se2C Nb1C Nb3C Se4D . . 134.67(12)
Se3D Nb1C Nb3C Se4D 2_655 . -93.49(15)
Se3D Nb1C Nb3C Se4D . . 67.65(11)
Se3C Nb1C Nb3C Se4D . . -112.17(12)
Se3C Nb1C Nb3C Se4D 2_655 . 86.71(16)
Nb3C Nb1C Nb3C Se4D 2_655 . 167.17(15)
Se2D Nb1C Nb3C Se3C . . 67.01(9)
Se2D Nb1C Nb3C Se3C 2_655 . 131.77(12)
Se2C Nb1C Nb3C Se3C 2_655 . -48.24(10)
Se2C Nb1C Nb3C Se3C . . -113.16(11)
Se3D Nb1C Nb3C Se3C 2_655 . 18.68(13)
Se3D Nb1C Nb3C Se3C . . 179.82(12)
Se3C Nb1C Nb3C Se3C 2_655 . -161.12(18)
Nb3C Nb1C Nb3C Se3C 2_655 . -80.66(15)
Se2D Nb1C Nb3C Se4C . . 134.57(12)
Se2D Nb1C Nb3C Se4C 2_655 . -160.66(11)
Se2C Nb1C Nb3C Se4C 2_655 . 19.33(13)
Se2C Nb1C Nb3C Se4C . . -45.60(10)
Se3D Nb1C Nb3C Se4C 2_655 . 86.24(16)
Se3D Nb1C Nb3C Se4C . . -112.61(12)
Se3C Nb1C Nb3C Se4C . . 67.56(11)
Se3C Nb1C Nb3C Se4C 2_655 . -93.56(14)
Nb3C Nb1C Nb3C Se4C 2_655 . -13.09(18)
Se2D Nb1C Nb3C Se1C . . -156.90(13)
Se2D Nb1C Nb3C Se1C 2_655 . -92.14(14)
Se2C Nb1C Nb3C Se1C 2_655 . 87.85(12)
Se2C Nb1C Nb3C Se1C . . 22.93(11)
Se3D Nb1C Nb3C Se1C 2_655 . 154.77(13)
Se3D Nb1C Nb3C Se1C . . -44.08(12)
Se3C Nb1C Nb3C Se1C . . 136.09(13)
Se3C Nb1C Nb3C Se1C 2_655 . -25.03(19)
Nb3C Nb1C Nb3C Se1C 2_655 . 55.4(2)
Se2D Nb1C Nb3C Se2D 2_655 . 64.76(14)
Se2C Nb1C Nb3C Se2D 2_655 . -115.25(9)
Se2C Nb1C Nb3C Se2D . . 179.83(10)
Se3D Nb1C Nb3C Se2D 2_655 . -48.33(13)
Se3D Nb1C Nb3C Se2D . . 112.81(11)
Se3C Nb1C Nb3C Se2D . . -67.01(9)
Se3C Nb1C Nb3C Se2D 2_655 . 131.87(15)
Nb3C Nb1C Nb3C Se2D 2_655 . -147.67(13)
Se2D Nb1C Nb3C Se2C . . -179.83(10)
Se2D Nb1C Nb3C Se2C 2_655 . -115.07(10)
Se2C Nb1C Nb3C Se2C 2_655 . 64.92(14)
Se3D Nb1C Nb3C Se2C 2_655 . 131.84(15)
Se3D Nb1C Nb3C Se2C . . -67.02(9)
Se3C Nb1C Nb3C Se2C . . 113.16(11)
Se3C Nb1C Nb3C Se2C 2_655 . -47.96(13)
Nb3C Nb1C Nb3C Se2C 2_655 . 32.50(18)
Se2D Nb1C Nb3C Se1D . . 23.13(11)
Se2D Nb1C Nb3C Se1D 2_655 . 87.90(11)
Se2C Nb1C Nb3C Se1D 2_655 . -92.11(14)
Se2C Nb1C Nb3C Se1D . . -157.04(13)
Se3D Nb1C Nb3C Se1D 2_655 . -25.20(19)
Se3D Nb1C Nb3C Se1D . . 135.95(13)
Se3C Nb1C Nb3C Se1D . . -43.88(12)
Se3C Nb1C Nb3C Se1D 2_655 . 155.00(12)
Nb3C Nb1C Nb3C Se1D 2_655 . -124.53(18)
Se2D Nb1C Nb3C Nb2C . . -9E1(10)
Se2D Nb1C Nb3C Nb2C 2_655 . -3E1(10)
Se2C Nb1C Nb3C Nb2C 2_655 . 15E1(10)
Se2C Nb1C Nb3C Nb2C . . 9E1(10)
Se3D Nb1C Nb3C Nb2C 2_655 . -14E1(10)
Se3D Nb1C Nb3C Nb2C . . 2E1(10)
Se3C Nb1C Nb3C Nb2C . . -16E1(10)
Se3C Nb1C Nb3C Nb2C 2_655 . 4E1(10)
Nb3C Nb1C Nb3C Nb2C 2_655 . 12E1(10)
Se1C Nb2C Nb3C Se3D . . -44.12(11)
Se1D Nb2C Nb3C Se3D . . 135.97(13)
Se6C Nb2C Nb3C Se3D . . -94.14(13)
Se6C Nb2C Nb3C Se3D 3_676 . 85.81(13)
Se5C Nb2C Nb3C Se3D 3_676 . 19.13(15)
Se5C Nb2C Nb3C Se3D . . -160.98(11)
Se4C Nb2C Nb3C Se3D . . -112.64(12)
Se4D Nb2C Nb3C Se3D . . 67.66(11)
Nb2C Nb2C Nb3C Se3D 3_676 . 7E1(6)
Se1C Nb2C Nb3C Se4D . . -111.78(10)
Se1D Nb2C Nb3C Se4D . . 68.31(9)
Se6C Nb2C Nb3C Se4D . . -161.80(12)
Se6C Nb2C Nb3C Se4D 3_676 . 18.15(10)
Se5C Nb2C Nb3C Se4D 3_676 . -48.53(11)
Se5C Nb2C Nb3C Se4D . . 131.36(12)
Se4C Nb2C Nb3C Se4D . . 179.70(10)
Nb2C Nb2C Nb3C Se4D 3_676 . 0E1(6)
Se1C Nb2C Nb3C Se3C . . 136.07(13)
Se1D Nb2C Nb3C Se3C . . -43.84(11)
Se6C Nb2C Nb3C Se3C . . 86.05(13)
Se6C Nb2C Nb3C Se3C 3_676 . -93.99(13)
Se5C Nb2C Nb3C Se3C 3_676 . -160.67(11)
Se5C Nb2C Nb3C Se3C . . 19.21(16)
Se4C Nb2C Nb3C Se3C . . 67.55(11)
Se4D Nb2C Nb3C Se3C . . -112.14(12)
Nb2C Nb2C Nb3C Se3C 3_676 . -11E1(6)
Se1C Nb2C Nb3C Se4C . . 68.52(10)
Se1D Nb2C Nb3C Se4C . . -111.39(10)
Se6C Nb2C Nb3C Se4C . . 18.50(10)
Se6C Nb2C Nb3C Se4C 3_676 . -161.54(11)
Se5C Nb2C Nb3C Se4C 3_676 . 131.77(12)
Se5C Nb2C Nb3C Se4C . . -48.34(11)
Se4D Nb2C Nb3C Se4C . . -179.70(10)
Nb2C Nb2C Nb3C Se4C 3_676 . -18E1(10)
Se1D Nb2C Nb3C Se1C . . -179.91(11)
Se6C Nb2C Nb3C Se1C . . -50.02(11)
Se6C Nb2C Nb3C Se1C 3_676 . 129.94(12)
Se5C Nb2C Nb3C Se1C 3_676 . 63.26(11)
Se5C Nb2C Nb3C Se1C . . -116.86(13)
Se4C Nb2C Nb3C Se1C . . -68.52(10)
Se4D Nb2C Nb3C Se1C . . 111.78(10)
Nb2C Nb2C Nb3C Se1C 3_676 . 11E1(6)
Se1C Nb2C Nb3C Se2D . . -156.90(12)
Se1D Nb2C Nb3C Se2D . . 23.19(11)
Se6C Nb2C Nb3C Se2D . . 153.09(10)
Se6C Nb2C Nb3C Se2D 3_676 . -26.96(14)
Se5C Nb2C Nb3C Se2D 3_676 . -93.64(13)
Se5C Nb2C Nb3C Se2D . . 86.24(14)
Se4C Nb2C Nb3C Se2D . . 134.58(12)
Se4D Nb2C Nb3C Se2D . . -45.11(11)
Nb2C Nb2C Nb3C Se2D 3_676 . -4E1(6)
Se1C Nb2C Nb3C Se2C . . 22.87(11)
Se1D Nb2C Nb3C Se2C . . -157.04(12)
Se6C Nb2C Nb3C Se2C . . -27.15(14)
Se6C Nb2C Nb3C Se2C 3_676 . 152.81(11)
Se5C Nb2C Nb3C Se2C 3_676 . 86.13(13)
Se5C Nb2C Nb3C Se2C . . -93.99(13)
Se4C Nb2C Nb3C Se2C . . -45.65(11)
Se4D Nb2C Nb3C Se2C . . 134.66(12)
Nb2C Nb2C Nb3C Se2C 3_676 . 14E1(6)
Se1C Nb2C Nb3C Se1D . . 179.91(11)
Se6C Nb2C Nb3C Se1D . . 129.89(12)
Se6C Nb2C Nb3C Se1D 3_676 . -50.15(11)
Se5C Nb2C Nb3C Se1D 3_676 . -116.83(12)
Se5C Nb2C Nb3C Se1D . . 63.05(11)
Se4C Nb2C Nb3C Se1D . . 111.39(10)
Se4D Nb2C Nb3C Se1D . . -68.31(9)
Nb2C Nb2C Nb3C Se1D 3_676 . -7E1(6)
Se1C Nb2C Nb3C Nb1C . . -7E1(10)
Se1D Nb2C Nb3C Nb1C . . 12E1(10)
Se6C Nb2C Nb3C Nb1C . . -12E1(10)
Se6C Nb2C Nb3C Nb1C 3_676 . 7E1(10)
Se5C Nb2C Nb3C Nb1C 3_676 . -0E1(10)
Se5C Nb2C Nb3C Nb1C . . 18E1(10)
Se4C Nb2C Nb3C Nb1C . . -13E1(10)
Se4D Nb2C Nb3C Nb1C . . 5E1(10)
Nb2C Nb2C Nb3C Nb1C 3_676 . 5E1(10)
Se1B Nb2A Se1A Se4A . . -64.31(9)
Se6A Nb2A Se1A Se4A . . 77.81(8)
Se6A Nb2A Se1A Se4A 3_566 . -170.98(13)
Se5A Nb2A Se1A Se4A 3_566 . 161.99(9)
Se5A Nb2A Se1A Se4A . . 46.61(12)
Se4B Nb2A Se1A Se4A . . -111.02(8)
Nb2A Nb2A Se1A Se4A 3_566 . 116.07(12)
Nb3A Nb2A Se1A Se4A . . -64.37(7)
Se1B Nb2A Se1A Nb3A . . 0.06(9)
Se6A Nb2A Se1A Nb3A . . 142.18(8)
Se6A Nb2A Se1A Nb3A 3_566 . -106.60(13)
Se5A Nb2A Se1A Nb3A 3_566 . -133.64(8)
Se5A Nb2A Se1A Nb3A . . 110.98(11)
Se4A Nb2A Se1A Nb3A . . 64.37(7)
Se4B Nb2A Se1A Nb3A . . -46.65(7)
Nb2A Nb2A Se1A Nb3A 3_566 . -179.56(11)
Se3B Nb3A Se1A Se4A 2 . -144.56(9)
Se3A Nb3A Se1A Se4A . . -27.71(16)
Se4B Nb3A Se1A Se4A . . 119.92(9)
Se1B Nb3A Se1A Se4A . . 70.25(9)
Se2A Nb3A Se1A Se4A . . -91.34(8)
Se2B Nb3A Se1A Se4A 2 . 166.3(3)
Nb1A Nb3A Se1A Se4A . . -109.43(10)
Nb2A Nb3A Se1A Se4A . . 70.30(8)
Se3B Nb3A Se1A Nb2A 2 . 145.14(8)
Se3A Nb3A Se1A Nb2A . . -98.01(15)
Se4B Nb3A Se1A Nb2A . . 49.62(7)
Se4A Nb3A Se1A Nb2A . . -70.30(8)
Se1B Nb3A Se1A Nb2A . . -0.05(8)
Se2A Nb3A Se1A Nb2A . . -161.64(8)
Se2B Nb3A Se1A Nb2A 2 . 96.0(3)
Nb1A Nb3A Se1A Nb2A . . -179.74(9)
Se1A Nb2A Se1B Se4B . . -64.42(9)
Se6A Nb2A Se1B Se4B . . -171.30(12)
Se6A Nb2A Se1B Se4B 3_566 . 77.37(8)
Se5A Nb2A Se1B Se4B 3_566 . 45.79(12)
Se5A Nb2A Se1B Se4B . . 161.34(9)
Se4A Nb2A Se1B Se4B . . -111.21(8)
Nb2A Nb2A Se1B Se4B 3_566 . 115.20(12)
Nb3A Nb2A Se1B Se4B . . -64.36(7)
Se1A Nb2A Se1B Nb3A . . -0.06(9)
Se6A Nb2A Se1B Nb3A . . -106.94(12)
Se6A Nb2A Se1B Nb3A 3_566 . 141.73(8)
Se5A Nb2A Se1B Nb3A 3_566 . 110.15(11)
Se5A Nb2A Se1B Nb3A . . -134.30(8)
Se4A Nb2A Se1B Nb3A . . -46.85(7)
Se4B Nb2A Se1B Nb3A . . 64.36(7)
Nb2A Nb2A Se1B Nb3A 3_566 . 179.56(11)
Se3B Nb3A Se1B Se4B 2 . -27.37(16)
Se3A Nb3A Se1B Se4B . . -144.29(9)
Se4A Nb3A Se1B Se4B . . 120.22(9)
Se2A Nb3A Se1B Se4B . . 164.7(3)
Se1A Nb3A Se1B Se4B . . 70.64(9)
Se2B Nb3A Se1B Se4B 2 . -91.21(9)
Nb1A Nb3A Se1B Se4B . . -109.68(11)
Nb2A Nb3A Se1B Se4B . . 70.58(8)
Se3B Nb3A Se1B Nb2A 2 . -97.95(15)
Se3A Nb3A Se1B Nb2A . . 145.13(8)
Se4B Nb3A Se1B Nb2A . . -70.58(8)
Se4A Nb3A Se1B Nb2A . . 49.63(7)
Se2A Nb3A Se1B Nb2A . . 94.1(3)
Se1A Nb3A Se1B Nb2A . . 0.05(8)
Se2B Nb3A Se1B Nb2A 2 . -161.79(8)
Nb1A Nb3A Se1B Nb2A . . 179.73(9)
Se1D Nb2C Se1C Se4C . . -64.44(10)
Se6C Nb2C Se1C Se4C . . 77.53(9)
Se6C Nb2C Se1C Se4C 3_676 . -170.90(13)
Se5C Nb2C Se1C Se4C 3_676 . 161.67(9)
Se5C Nb2C Se1C Se4C . . 45.94(11)
Se4D Nb2C Se1C Se4C . . -111.11(8)
Nb2C Nb2C Se1C Se4C 3_676 . 115.60(13)
Nb3C Nb2C Se1C Se4C . . -64.51(8)
Se1D Nb2C Se1C Nb3C . . 0.08(10)
Se6C Nb2C Se1C Nb3C . . 142.05(8)
Se6C Nb2C Se1C Nb3C 3_676 . -106.38(13)
Se5C Nb2C Se1C Nb3C 3_676 . -133.82(8)
Se5C Nb2C Se1C Nb3C . . 110.45(10)
Se4C Nb2C Se1C Nb3C . . 64.51(8)
Se4D Nb2C Se1C Nb3C . . -46.59(7)
Nb2C Nb2C Se1C Nb3C 3_676 . -179.88(12)
Se3D Nb3C Se1C Se4C . . -144.65(10)
Se4D Nb3C Se1C Se4C . . 119.72(9)
Se3C Nb3C Se1C Se4C . . -27.74(15)
Se2D Nb3C Se1C Se4C . . 165.7(3)
Se2C Nb3C Se1C Se4C . . -91.61(9)
Se1D Nb3C Se1C Se4C . . 70.20(9)
Nb1C Nb3C Se1C Se4C . . -109.77(12)
Nb2C Nb3C Se1C Se4C . . 70.27(8)
Se3D Nb3C Se1C Nb2C . . 145.08(9)
Se4D Nb3C Se1C Nb2C . . 49.45(8)
Se3C Nb3C Se1C Nb2C . . -98.01(15)
Se4C Nb3C Se1C Nb2C . . -70.27(8)
Se2D Nb3C Se1C Nb2C . . 95.4(3)
Se2C Nb3C Se1C Nb2C . . -161.88(9)
Se1D Nb3C Se1C Nb2C . . -0.07(9)
Nb1C Nb3C Se1C Nb2C . . 179.96(10)
Se1C Nb2C Se1D Se4D . . -64.29(10)
Se6C Nb2C Se1D Se4D . . -171.28(14)
Se6C Nb2C Se1D Se4D 3_676 . 77.63(9)
Se5C Nb2C Se1D Se4D 3_676 . 46.26(11)
Se5C Nb2C Se1D Se4D . . 161.68(9)
Se4C Nb2C Se1D Se4D . . -111.05(8)
Nb2C Nb2C Se1D Se4D 3_676 . 115.67(13)
Nb3C Nb2C Se1D Se4D . . -64.22(8)
Se1C Nb2C Se1D Nb3C . . -0.08(9)
Se6C Nb2C Se1D Nb3C . . -107.06(13)
Se6C Nb2C Se1D Nb3C 3_676 . 141.84(8)
Se5C Nb2C Se1D Nb3C 3_676 . 110.47(10)
Se5C Nb2C Se1D Nb3C . . -134.10(8)
Se4C Nb2C Se1D Nb3C . . -46.83(7)
Se4D Nb2C Se1D Nb3C . . 64.22(8)
Nb2C Nb2C Se1D Nb3C 3_676 . 179.88(12)
Se3D Nb3C Se1D Se4D . . -27.42(15)
Se3C Nb3C Se1D Se4D . . -144.24(10)
Se4C Nb3C Se1D Se4D . . 120.12(9)
Se1C Nb3C Se1D Se4D . . 70.54(9)
Se2D Nb3C Se1D Se4D . . -91.20(9)
Se2C Nb3C Se1D Se4D . . 165.3(3)
Nb1C Nb3C Se1D Se4D . . -109.49(12)
Nb2C Nb3C Se1D Se4D . . 70.47(8)
Se3D Nb3C Se1D Nb2C . . -97.89(14)
Se4D Nb3C Se1D Nb2C . . -70.47(8)
Se3C Nb3C Se1D Nb2C . . 145.30(9)
Se4C Nb3C Se1D Nb2C . . 49.65(7)
Se1C Nb3C Se1D Nb2C . . 0.07(9)
Se2D Nb3C Se1D Nb2C . . -161.67(9)
Se2C Nb3C Se1D Nb2C . . 94.8(3)
Nb1C Nb3C Se1D Nb2C . . -179.96(10)
Se2A Nb1A Se2A Se3B 2 2 44.82(6)
Se2B Nb1A Se2A Se3B 2 2 -64.98(10)
Se2B Nb1A Se2A Se3B . 2 163.05(10)
Se3B Nb1A Se2A Se3B . 2 79.17(11)
Se3A Nb1A Se2A Se3B . 2 -111.59(8)
Se3A Nb1A Se2A Se3B 2 2 -174.87(14)
Nb3A Nb1A Se2A Se3B . 2 -65.09(7)
Nb3A Nb1A Se2A Se3B 2 2 114.95(12)
Se2A Nb1A Se2A Nb3A 2 . 109.91(6)
Se2B Nb1A Se2A Nb3A 2 . 0.11(10)
Se2B Nb1A Se2A Nb3A . . -131.86(9)
Se3B Nb1A Se2A Nb3A . . 144.26(8)
Se3B Nb1A Se2A Nb3A 2 . 65.09(7)
Se3A Nb1A Se2A Nb3A . . -46.50(7)
Se3A Nb1A Se2A Nb3A 2 . -109.78(14)
Nb3A Nb1A Se2A Nb3A 2 . -179.96(12)
Se3A Nb3A Se2A Se3B . 2 120.30(9)
Se4B Nb3A Se2A Se3B . 2 -29.78(15)
Se4A Nb3A Se2A Se3B . 2 -144.47(10)
Se1B Nb3A Se2A Se3B . 2 171.4(3)
Se1A Nb3A Se2A Se3B . 2 -90.91(9)
Se2B Nb3A Se2A Se3B 2 2 71.01(9)
Nb1A Nb3A Se2A Se3B . 2 71.11(9)
Nb2A Nb3A Se2A Se3B . 2 -109.02(11)
Se3B Nb3A Se2A Nb1A 2 . -71.11(9)
Se3A Nb3A Se2A Nb1A . . 49.19(8)
Se4B Nb3A Se2A Nb1A . . -100.89(15)
Se4A Nb3A Se2A Nb1A . . 144.42(9)
Se1B Nb3A Se2A Nb1A . . 100.3(3)
Se1A Nb3A Se2A Nb1A . . -162.02(9)
Se2B Nb3A Se2A Nb1A 2 . -0.10(9)
Nb2A Nb3A Se2A Nb1A . . 179.87(10)
Se2A Nb1A Se2B Se3A 2 2 -65.12(10)
Se2A Nb1A Se2B Se3A . 2 162.90(10)
Se2B Nb1A Se2B Se3A 2 2 44.68(6)
Se3B Nb1A Se2B Se3A . 2 -111.75(8)
Se3B Nb1A Se2B Se3A 2 2 -175.11(14)
Se3A Nb1A Se2B Se3A . 2 78.88(11)
Nb3A Nb1A Se2B Se3A . 2 114.95(12)
Nb3A Nb1A Se2B Se3A 2 2 -65.01(7)
Se2A Nb1A Se2B Nb3A 2 2 -0.11(10)
Se2A Nb1A Se2B Nb3A . 2 -132.09(9)
Se2B Nb1A Se2B Nb3A 2 2 109.69(6)
Se3B Nb1A Se2B Nb3A . 2 -46.75(7)
Se3B Nb1A Se2B Nb3A 2 2 -110.10(14)
Se3A Nb1A Se2B Nb3A . 2 143.89(8)
Se3A Nb1A Se2B Nb3A 2 2 65.01(7)
Nb3A Nb1A Se2B Nb3A . 2 179.96(12)
Se2D Nb1C Se2C Se3D . . -64.90(10)
Se2D Nb1C Se2C Se3D 2_655 . 45.17(12)
Se2C Nb1C Se2C Se3D 2_655 . 163.30(9)
Se3D Nb1C Se2C Se3D 2_655 . -175.10(6)
Se3C Nb1C Se2C Se3D . . -111.55(9)
Se3C Nb1C Se2C Se3D 2_655 . 79.13(8)
Nb3C Nb1C Se2C Se3D 2_655 . 115.11(9)
Nb3C Nb1C Se2C Se3D . . -65.05(8)
Se2D Nb1C Se2C Nb3C . . 0.15(9)
Se2D Nb1C Se2C Nb3C 2_655 . 110.22(11)
Se2C Nb1C Se2C Nb3C 2_655 . -131.65(8)
Se3D Nb1C Se2C Nb3C 2_655 . -110.05(10)
Se3D Nb1C Se2C Nb3C . . 65.05(8)
Se3C Nb1C Se2C Nb3C . . -46.50(7)
Se3C Nb1C Se2C Nb3C 2_655 . 144.18(8)
Nb3C Nb1C Se2C Nb3C 2_655 . -179.84(7)
Se4D Nb3C Se2C Se3D . . -29.39(16)
Se3C Nb3C Se2C Se3D . . 120.36(9)
Se4C Nb3C Se2C Se3D . . -144.31(9)
Se1C Nb3C Se2C Se3D . . -90.78(8)
Se2D Nb3C Se2C Se3D . . 71.09(9)
Se1D Nb3C Se2C Se3D . . 170.9(3)
Nb1C Nb3C Se2C Se3D . . 71.23(8)
Nb2C Nb3C Se2C Se3D . . -108.72(10)
Se3D Nb3C Se2C Nb1C . . -71.23(8)
Se4D Nb3C Se2C Nb1C . . -100.61(15)
Se3C Nb3C Se2C Nb1C . . 49.14(7)
Se4C Nb3C Se2C Nb1C . . 144.46(8)
Se1C Nb3C Se2C Nb1C . . -162.01(8)
Se2D Nb3C Se2C Nb1C . . -0.14(8)
Se1D Nb3C Se2C Nb1C . . 99.6(3)
Nb2C Nb3C Se2C Nb1C . . -179.95(9)
Se2D Nb1C Se2D Se3C 2_655 . 162.72(9)
Se2C Nb1C Se2D Se3C 2_655 . 44.36(12)
Se2C Nb1C Se2D Se3C . . -65.33(9)
Se3D Nb1C Se2D Se3C 2_655 . 78.86(8)
Se3D Nb1C Se2D Se3C . . -111.81(8)
Se3C Nb1C Se2D Se3C 2_655 . -174.91(6)
Nb3C Nb1C Se2D Se3C 2_655 . 114.66(9)
Nb3C Nb1C Se2D Se3C . . -65.18(7)
Se2D Nb1C Se2D Nb3C 2_655 . -132.09(8)
Se2C Nb1C Se2D Nb3C 2_655 . 109.54(11)
Se2C Nb1C Se2D Nb3C . . -0.15(9)
Se3D Nb1C Se2D Nb3C 2_655 . 144.04(8)
Se3D Nb1C Se2D Nb3C . . -46.63(7)
Se3C Nb1C Se2D Nb3C . . 65.18(7)
Se3C Nb1C Se2D Nb3C 2_655 . -109.73(10)
Nb3C Nb1C Se2D Nb3C 2_655 . 179.84(7)
Se3D Nb3C Se2D Se3C . . 120.64(9)
Se4D Nb3C Se2D Se3C . . -143.95(9)
Se4C Nb3C Se2D Se3C . . -29.36(15)
Se1C Nb3C Se2D Se3C . . 170.4(3)
Se2C Nb3C Se2D Se3C . . 71.48(9)
Se1D Nb3C Se2D Se3C . . -90.56(9)
Nb1C Nb3C Se2D Se3C . . 71.34(8)
Nb2C Nb3C Se2D Se3C . . -108.71(10)
Se3D Nb3C Se2D Nb1C . . 49.31(7)
Se4D Nb3C Se2D Nb1C . . 144.71(8)
Se3C Nb3C Se2D Nb1C . . -71.34(8)
Se4C Nb3C Se2D Nb1C . . -100.70(14)
Se1C Nb3C Se2D Nb1C . . 99.1(3)
Se2C Nb3C Se2D Nb1C . . 0.14(8)
Se1D Nb3C Se2D Nb1C . . -161.89(8)
Nb2C Nb3C Se2D Nb1C . . 179.95(9)
Se3B Nb3A Se3A Se2B 2 2 -65.30(10)
Se4B Nb3A Se3A Se2B . 2 46.43(11)
Se4A Nb3A Se3A Se2B . 2 163.43(9)
Se1B Nb3A Se3A Se2B . 2 81.77(8)
Se2A Nb3A Se3A Se2B . 2 -112.32(8)
Se1A Nb3A Se3A Se2B . 2 -174.62(16)
Nb1A Nb3A Se3A Se2B . 2 -65.62(6)
Nb2A Nb3A Se3A Se2B . 2 114.75(10)
Se3B Nb3A Se3A Nb1A 2 . 0.32(8)
Se4B Nb3A Se3A Nb1A . . 112.05(10)
Se4A Nb3A Se3A Nb1A . . -130.96(7)
Se1B Nb3A Se3A Nb1A . . 147.39(7)
Se2A Nb3A Se3A Nb1A . . -46.70(6)
Se1A Nb3A Se3A Nb1A . . -109.01(15)
Se2B Nb3A Se3A Nb1A 2 . 65.62(6)
Nb2A Nb3A Se3A Nb1A . . -179.63(8)
Se2A Nb1A Se3A Se2B 2 2 -28.12(14)
Se2A Nb1A Se3A Se2B . 2 121.41(9)
Se2B Nb1A Se3A Se2B . 2 -146.16(9)
Se3B Nb1A Se3A Se2B . 2 168.0(4)
Se3B Nb1A Se3A Se2B 2 2 71.72(8)
Se3A Nb1A Se3A Se2B 2 2 -93.21(9)
Nb3A Nb1A Se3A Se2B . 2 72.01(8)
Nb3A Nb1A Se3A Se2B 2 2 -107.98(8)
Se2A Nb1A Se3A Nb3A 2 . -100.14(13)
Se2A Nb1A Se3A Nb3A . . 49.40(7)
Se2B Nb1A Se3A Nb3A 2 . -72.01(8)
Se2B Nb1A Se3A Nb3A . . 141.83(8)
Se3B Nb1A Se3A Nb3A . . 96.0(4)
Se3B Nb1A Se3A Nb3A 2 . -0.30(8)
Se3A Nb1A Se3A Nb3A 2 . -165.22(10)
Nb3A Nb1A Se3A Nb3A 2 . -179.99(2)
Se2A Nb1A Se3B Se2A . 2 -146.06(9)
Se2B Nb1A Se3B Se2A 2 2 -27.97(14)
Se2B Nb1A Se3B Se2A . 2 121.50(9)
Se3B Nb1A Se3B Se2A 2 2 -93.00(9)
Se3A Nb1A Se3B Se2A . 2 167.4(4)
Se3A Nb1A Se3B Se2A 2 2 71.96(8)
Nb3A Nb1A Se3B Se2A . 2 -108.35(9)
Nb3A Nb1A Se3B Se2A 2 2 71.66(8)
Se2A Nb1A Se3B Nb3A 2 2 -71.66(8)
Se2A Nb1A Se3B Nb3A . 2 142.28(8)
Se2B Nb1A Se3B Nb3A 2 2 -99.63(14)
Se2B Nb1A Se3B Nb3A . 2 49.84(7)
Se3B Nb1A Se3B Nb3A 2 2 -164.66(10)
Se3A Nb1A Se3B Nb3A . 2 95.8(4)
Se3A Nb1A Se3B Nb3A 2 2 0.29(8)
Nb3A Nb1A Se3B Nb3A . 2 179.99(2)
Nb1C Se2D Se3C Nb3C . . 83.19(6)
Nb3C Se2D Se3C Nb1C . . -83.19(6)
Se3D Nb3C Se3C Se2D . . -65.40(10)
Se4D Nb3C Se3C Se2D . . 46.35(11)
Se4C Nb3C Se3C Se2D . . 163.20(9)
Se1C Nb3C Se3C Se2D . . -174.82(14)
Se2C Nb3C Se3C Se2D . . -112.23(9)
Se1D Nb3C Se3C Se2D . . 81.60(9)
Nb1C Nb3C Se3C Se2D . . -65.55(9)
Nb2C Nb3C Se3C Se2D . . 114.43(10)
Se3D Nb3C Se3C Nb1C . . 0.15(10)
Se4D Nb3C Se3C Nb1C . . 111.91(11)
Se4C Nb3C Se3C Nb1C . . -131.25(9)
Se1C Nb3C Se3C Nb1C . . -109.27(15)
Se2D Nb3C Se3C Nb1C . . 65.55(9)
Se2C Nb3C Se3C Nb1C . . -46.67(8)
Se1D Nb3C Se3C Nb1C . . 147.15(9)
Nb2C Nb3C Se3C Nb1C . . 179.98(10)
Se2D Nb1C Se3C Se2D 2_655 . -28.52(15)
Se2C Nb1C Se3C Se2D 2_655 . -146.29(9)
Se2C Nb1C Se3C Se2D . . 121.26(8)
Se3D Nb1C Se3C Se2D 2_655 . -93.35(9)
Se3D Nb1C Se3C Se2D . . 71.67(10)
Se3C Nb1C Se3C Se2D 2_655 . 167.53(6)
Nb3C Nb1C Se3C Se2D 2_655 . -108.50(13)
Nb3C Nb1C Se3C Se2D . . 71.81(8)
Se2D Nb1C Se3C Nb3C . . -71.81(8)
Se2D Nb1C Se3C Nb3C 2_655 . -100.33(11)
Se2C Nb1C Se3C Nb3C 2_655 . 141.90(9)
Se2C Nb1C Se3C Nb3C . . 49.45(8)
Se3D Nb1C Se3C Nb3C 2_655 . -165.16(10)
Se3D Nb1C Se3C Nb3C . . -0.14(10)
Se3C Nb1C Se3C Nb3C 2_655 . 95.73(6)
Nb3C Nb1C Se3C Nb3C 2_655 . 179.70(14)
Nb1C Se2C Se3D Nb3C . . 83.17(6)
Nb3C Se2C Se3D Nb1C . . -83.17(6)
Se4D Nb3C Se3D Se2C . . 163.19(9)
Se3C Nb3C Se3D Se2C . . -65.83(10)
Se4C Nb3C Se3D Se2C . . 46.15(11)
Se1C Nb3C Se3D Se2C . . 81.28(9)
Se2D Nb3C Se3D Se2C . . -112.47(8)
Se1D Nb3C Se3D Se2C . . -175.11(14)
Nb1C Nb3C Se3D Se2C . . -65.67(9)
Nb2C Nb3C Se3D Se2C . . 114.34(10)
Se4D Nb3C Se3D Nb1C . . -131.13(9)
Se3C Nb3C Se3D Nb1C . . -0.15(10)
Se4C Nb3C Se3D Nb1C . . 111.83(11)
Se1C Nb3C Se3D Nb1C . . 146.95(9)
Se2D Nb3C Se3D Nb1C . . -46.80(8)
Se2C Nb3C Se3D Nb1C . . 65.67(9)
Se1D Nb3C Se3D Nb1C . . -109.44(15)
Nb2C Nb3C Se3D Nb1C . . -179.98(10)
Se2D Nb1C Se3D Se2C . . 121.54(8)
Se2D Nb1C Se3D Se2C 2_655 . -145.75(9)
Se2C Nb1C Se3D Se2C 2_655 . -27.51(16)
Se3D Nb1C Se3D Se2C 2_655 . 167.97(7)
Se3C Nb1C Se3D Se2C . . 72.08(10)
Se3C Nb1C Se3D Se2C 2_655 . -92.89(9)
Nb3C Nb1C Se3D Se2C 2_655 . -107.76(13)
Nb3C Nb1C Se3D Se2C . . 71.94(8)
Se2D Nb1C Se3D Nb3C . . 49.60(8)
Se2D Nb1C Se3D Nb3C 2_655 . 142.31(9)
Se2C Nb1C Se3D Nb3C 2_655 . -99.45(11)
Se2C Nb1C Se3D Nb3C . . -71.94(8)
Se3D Nb1C Se3D Nb3C 2_655 . 96.04(6)
Se3C Nb1C Se3D Nb3C . . 0.14(10)
Se3C Nb1C Se3D Nb3C 2_655 . -164.83(10)
Nb3C Nb1C Se3D Nb3C 2_655 . -179.70(14)
Nb2A Se1A Se4A Nb3A . . 85.29(7)
Nb3A Se1A Se4A Nb2A . . -85.29(7)
Se3B Nb3A Se4A Se1A 2 . 45.69(11)
Se3A Nb3A Se4A Se1A . . 164.43(9)
Se4B Nb3A Se4A Se1A . . -65.00(10)
Se1B Nb3A Se4A Se1A . . -111.90(8)
Se2A Nb3A Se4A Se1A . . 80.74(8)
Se2B Nb3A Se4A Se1A 2 . -172.84(14)
Nb1A Nb3A Se4A Se1A . . 114.99(11)
Nb2A Nb3A Se4A Se1A . . -64.84(8)
Se3B Nb3A Se4A Nb2A 2 . 110.53(10)
Se3A Nb3A Se4A Nb2A . . -130.73(8)
Se4B Nb3A Se4A Nb2A . . -0.17(10)
Se1B Nb3A Se4A Nb2A . . -47.06(7)
Se2A Nb3A Se4A Nb2A . . 145.58(8)
Se1A Nb3A Se4A Nb2A . . 64.84(8)
Se2B Nb3A Se4A Nb2A 2 . -108.00(14)
Nb1A Nb3A Se4A Nb2A . . 179.83(10)
Se1B Nb2A Se4A Se1A . . 120.44(9)
Se6A Nb2A Se4A Se1A . . -94.14(9)
Se6A Nb2A Se4A Se1A 3_566 . 156.5(3)
Se5A Nb2A Se4A Se1A 3_566 . -30.21(14)
Se5A Nb2A Se4A Se1A . . -146.16(9)
Se4B Nb2A Se4A Se1A . . 70.86(9)
Nb2A Nb2A Se4A Se1A 3_566 . -109.13(14)
Nb3A Nb2A Se4A Se1A . . 70.71(8)
Se1B Nb2A Se4A Nb3A . . 49.74(8)
Se1A Nb2A Se4A Nb3A . . -70.71(8)
Se6A Nb2A Se4A Nb3A . . -164.84(9)
Se6A Nb2A Se4A Nb3A 3_566 . 85.8(3)
Se5A Nb2A Se4A Nb3A 3_566 . -100.92(14)
Se5A Nb2A Se4A Nb3A . . 143.13(9)
Se4B Nb2A Se4A Nb3A . . 0.15(9)
Nb2A Nb2A Se4A Nb3A 3_566 . -179.84(13)
Nb2A Se1B Se4B Nb3A . . 85.24(7)
Nb3A Se1B Se4B Nb2A . . -85.24(7)
Se3B Nb3A Se4B Se1B 2 . 164.66(9)
Se3A Nb3A Se4B Se1B . . 45.94(11)
Se4A Nb3A Se4B Se1B . . -64.55(10)
Se2A Nb3A Se4B Se1B . . -171.94(14)
Se1A Nb3A Se4B Se1B . . -111.66(8)
Se2B Nb3A Se4B Se1B 2 . 81.30(9)
Nb1A Nb3A Se4B Se1B . . 115.45(11)
Nb2A Nb3A Se4B Se1B . . -64.72(8)
Se3B Nb3A Se4B Nb2A 2 . -130.63(8)
Se3A Nb3A Se4B Nb2A . . 110.66(10)
Se4A Nb3A Se4B Nb2A . . 0.16(10)
Se1B Nb3A Se4B Nb2A . . 64.72(8)
Se2A Nb3A Se4B Nb2A . . -107.22(14)
Se1A Nb3A Se4B Nb2A . . -46.94(7)
Se2B Nb3A Se4B Nb2A 2 . 146.01(8)
Nb1A Nb3A Se4B Nb2A . . -179.84(10)
Se1A Nb2A Se4B Se1B . . 120.39(9)
Se6A Nb2A Se4B Se1B . . 157.6(3)
Se6A Nb2A Se4B Se1B 3_566 . -94.44(9)
Se5A Nb2A Se4B Se1B 3_566 . -146.48(9)
Se5A Nb2A Se4B Se1B . . -31.31(14)
Se4A Nb2A Se4B Se1B . . 70.59(9)
Nb2A Nb2A Se4B Se1B 3_566 . -109.42(14)
Nb3A Nb2A Se4B Se1B . . 70.75(8)
Se1B Nb2A Se4B Nb3A . . -70.75(8)
Se1A Nb2A Se4B Nb3A . . 49.65(8)
Se6A Nb2A Se4B Nb3A . . 86.8(3)
Se6A Nb2A Se4B Nb3A 3_566 . -165.18(9)
Se5A Nb2A Se4B Nb3A 3_566 . 142.77(9)
Se5A Nb2A Se4B Nb3A . . -102.06(13)
Se4A Nb2A Se4B Nb3A . . -0.15(9)
Nb2A Nb2A Se4B Nb3A 3_566 . 179.84(13)
Nb2C Se1C Se4C Nb3C . . 85.44(8)
Nb3C Se1C Se4C Nb2C . . -85.44(8)
Se3D Nb3C Se4C Se1C . . 45.59(11)
Se4D Nb3C Se4C Se1C . . -65.13(10)
Se3C Nb3C Se4C Se1C . . 164.48(9)
Se2D Nb3C Se4C Se1C . . -172.49(15)
Se2C Nb3C Se4C Se1C . . 80.73(8)
Se1D Nb3C Se4C Se1C . . -111.93(8)
Nb1C Nb3C Se4C Se1C . . 115.10(9)
Nb2C Nb3C Se4C Se1C . . -64.87(7)
Se3D Nb3C Se4C Nb2C . . 110.46(10)
Se4D Nb3C Se4C Nb2C . . -0.26(9)
Se3C Nb3C Se4C Nb2C . . -130.65(8)
Se1C Nb3C Se4C Nb2C . . 64.87(7)
Se2D Nb3C Se4C Nb2C . . -107.62(14)
Se2C Nb3C Se4C Nb2C . . 145.60(8)
Se1D Nb3C Se4C Nb2C . . -47.06(7)
Nb1C Nb3C Se4C Nb2C . . 179.97(8)
Se1D Nb2C Se4C Se1C . . 120.31(9)
Se6C Nb2C Se4C Se1C . . -94.50(9)
Se6C Nb2C Se4C Se1C 3_676 . 156.5(3)
Se5C Nb2C Se4C Se1C 3_676 . -30.79(15)
Se5C Nb2C Se4C Se1C . . -146.57(9)
Se4D Nb2C Se4C Se1C . . 70.66(9)
Nb2C Nb2C Se4C Se1C 3_676 . -109.58(13)
Nb3C Nb2C Se4C Se1C . . 70.42(8)
Se1C Nb2C Se4C Nb3C . . -70.42(8)
Se1D Nb2C Se4C Nb3C . . 49.88(7)
Se6C Nb2C Se4C Nb3C . . -164.93(8)
Se6C Nb2C Se4C Nb3C 3_676 . 86.1(3)
Se5C Nb2C Se4C Nb3C 3_676 . -101.22(14)
Se5C Nb2C Se4C Nb3C . . 143.01(8)
Se4D Nb2C Se4C Nb3C . . 0.24(8)
Nb2C Nb2C Se4C Nb3C 3_676 . 180.00(11)
Nb2C Se1D Se4D Nb3C . . 85.24(8)
Nb3C Se1D Se4D Nb2C . . -85.24(8)
Se3D Nb3C Se4D Se1D . . 164.61(9)
Se3C Nb3C Se4D Se1D . . 45.89(11)
Se4C Nb3C Se4D Se1D . . -64.55(10)
Se1C Nb3C Se4D Se1D . . -111.74(9)
Se2D Nb3C Se4D Se1D . . 81.18(8)
Se2C Nb3C Se4D Se1D . . -172.33(15)
Nb1C Nb3C Se4D Se1D . . 115.22(9)
Nb2C Nb3C Se4D Se1D . . -64.81(7)
Se3D Nb3C Se4D Nb2C . . -130.58(8)
Se3C Nb3C Se4D Nb2C . . 110.70(10)
Se4C Nb3C Se4D Nb2C . . 0.26(9)
Se1C Nb3C Se4D Nb2C . . -46.93(7)
Se2D Nb3C Se4D Nb2C . . 145.99(8)
Se2C Nb3C Se4D Nb2C . . -107.52(15)
Se1D Nb3C Se4D Nb2C . . 64.81(7)
Nb1C Nb3C Se4D Nb2C . . -179.97(8)
Se1C Nb2C Se4D Se1D . . 120.41(9)
Se6C Nb2C Se4D Se1D . . 157.1(4)
Se6C Nb2C Se4D Se1D 3_676 . -94.17(9)
Se5C Nb2C Se4D Se1D 3_676 . -146.24(9)
Se5C Nb2C Se4D Se1D . . -30.60(14)
Se4C Nb2C Se4D Se1D . . 70.76(9)
Nb2C Nb2C Se4D Se1D 3_676 . -109.00(13)
Nb3C Nb2C Se4D Se1D . . 71.00(8)
Se1C Nb2C Se4D Nb3C . . 49.41(7)
Se1D Nb2C Se4D Nb3C . . -71.00(8)
Se6C Nb2C Se4D Nb3C . . 86.1(4)
Se6C Nb2C Se4D Nb3C 3_676 . -165.17(8)
Se5C Nb2C Se4D Nb3C 3_676 . 142.76(8)
Se5C Nb2C Se4D Nb3C . . -101.60(14)
Se4C Nb2C Se4D Nb3C . . -0.24(8)
Nb2C Nb2C Se4D Nb3C 3_676 . 180.00(11)
Se1B Nb2A Se5A Se6A . . 158.23(9)
Se1A Nb2A Se5A Se6A . . 40.65(12)
Se6A Nb2A Se5A Se6A 3_566 . -116.09(8)
Se5A Nb2A Se5A Se6A 3_566 . -68.42(8)
Se4A Nb2A Se5A Se6A . . 76.28(8)
Se4B Nb2A Se5A Se6A . . -177.18(13)
Nb2A Nb2A Se5A Se6A 3_566 . -68.42(8)
Nb3A Nb2A Se5A Se6A . . 111.79(10)
Se1B Nb2A Se5A Nb2A . 3_566 -133.35(9)
Se1A Nb2A Se5A Nb2A . 3_566 109.07(12)
Se6A Nb2A Se5A Nb2A . 3_566 68.42(8)
Se6A Nb2A Se5A Nb2A 3_566 3_566 -47.67(6)
Se5A Nb2A Se5A Nb2A 3_566 3_566 0.0
Se4A Nb2A Se5A Nb2A . 3_566 144.70(10)
Se4B Nb2A Se5A Nb2A . 3_566 -108.76(14)
Nb3A Nb2A Se5A Nb2A . 3_566 -179.79(11)
Se1C Nb2C Se5C Se6C . . 41.23(11)
Se1D Nb2C Se5C Se6C . . 158.38(10)
Se6C Nb2C Se5C Se6C 3_676 . -116.03(8)
Se5C Nb2C Se5C Se6C 3_676 . -68.28(8)
Se4C Nb2C Se5C Se6C . . 76.35(9)
Se4D Nb2C Se5C Se6C . . -177.57(14)
Nb2C Nb2C Se5C Se6C 3_676 . -68.28(8)
Nb3C Nb2C Se5C Se6C . . 111.82(11)
Se1C Nb2C Se5C Nb2C . 3_676 109.51(11)
Se1D Nb2C Se5C Nb2C . 3_676 -133.34(10)
Se6C Nb2C Se5C Nb2C . 3_676 68.28(8)
Se6C Nb2C Se5C Nb2C 3_676 3_676 -47.76(7)
Se5C Nb2C Se5C Nb2C 3_676 3_676 0.0
Se4C Nb2C Se5C Nb2C . 3_676 144.63(10)
Se4D Nb2C Se5C Nb2C . 3_676 -109.29(15)
Nb3C Nb2C Se5C Nb2C . 3_676 -179.90(12)
Nb2A Se5A Se6A Nb2A 3_566 . -83.15(7)
Nb2A Se5A Se6A Nb2A . 3_566 83.15(7)
Se1B Nb2A Se6A Se5A . . -35.34(13)
Se1A Nb2A Se6A Se5A . . -149.99(9)
Se6A Nb2A Se6A Se5A 3_566 . 68.81(8)
Se5A Nb2A Se6A Se5A 3_566 . 116.86(8)
Se4A Nb2A Se6A Se5A . . -96.77(9)
Se4B Nb2A Se6A Se5A . . 173.1(3)
Nb2A Nb2A Se6A Se5A 3_566 . 68.81(8)
Nb3A Nb2A Se6A Se5A . . -111.47(11)
Se1B Nb2A Se6A Nb2A . 3_566 -104.15(14)
Se1A Nb2A Se6A Nb2A . 3_566 141.20(10)
Se6A Nb2A Se6A Nb2A 3_566 3_566 0.0
Se5A Nb2A Se6A Nb2A 3_566 3_566 48.05(7)
Se5A Nb2A Se6A Nb2A . 3_566 -68.81(8)
Se4A Nb2A Se6A Nb2A . 3_566 -165.58(11)
Se4B Nb2A Se6A Nb2A . 3_566 104.3(3)
Nb3A Nb2A Se6A Nb2A . 3_566 179.72(13)
Nb2C Se5C Se6C Nb2C 3_676 . -83.11(7)
Nb2C Se5C Se6C Nb2C . 3_676 83.11(7)
Se1C Nb2C Se6C Se5C . . -149.60(9)
Se1D Nb2C Se6C Se5C . . -34.92(14)
Se6C Nb2C Se6C Se5C 3_676 . 68.90(8)
Se5C Nb2C Se6C Se5C 3_676 . 117.01(8)
Se4C Nb2C Se6C Se5C . . -96.54(9)
Se4D Nb2C Se6C Se5C . . 174.0(4)
Nb2C Nb2C Se6C Se5C 3_676 . 68.90(8)
Nb3C Nb2C Se6C Se5C . . -111.14(10)
Se1C Nb2C Se6C Nb2C . 3_676 141.50(9)
Se1D Nb2C Se6C Nb2C . 3_676 -103.82(14)
Se6C Nb2C Se6C Nb2C 3_676 3_676 0.0
Se5C Nb2C Se6C Nb2C 3_676 3_676 48.11(6)
Se5C Nb2C Se6C Nb2C . 3_676 -68.90(8)
Se4C Nb2C Se6C Nb2C . 3_676 -165.44(9)
Se4D Nb2C Se6C Nb2C . 3_676 105.1(4)
Nb3C Nb2C Se6C Nb2C . 3_676 179.96(11)
